data_1559442
loop_
_publ_author_name
'Habekost, S.'
'Christensen, A. Norlund'
'Hazell, R. G.'

_publ_section_title
;
 A Single-Crystal X-Ray Investigation of the Structures of
 La3(OH)(CrO4)4.3.5 H2O and La2(CrO4)3.7 H2O
;
_journal_name_full 'Acta Chemica Scandinavica'
_journal_page_first 6
_journal_page_last 10
_journal_paper_doi 10.3891/acta.chem.scand.45-0006
_journal_volume 45
_journal_year 1991
_chemical_formula_sum 'Cr3 H14 La2 O19'
_chemical_formula_weight 751.898
_chemical_name_common
;
La2(CrO4)3 . 7H2O
;
_space_group_IT_number 14
_space_group_name_Hall '-P 2yn'
_space_group_name_H-M_alt 'P 1 21/n 1'
_symmetry_cell_setting monoclinic
_symmetry_Int_Tables_number 14
_symmetry_space_group_name_Hall '-P 2yn'
_symmetry_space_group_name_H-M 'P 1 21/n 1'
_cell_angle_alpha 90.
_cell_angle_beta 90.88(1)
_cell_angle_gamma 90.
_cell_formula_units_Z 4
_cell_length_a 10.600(1)
_cell_length_b 19.317(2)
_cell_length_c 8.188(1)
_cell_volume 1676.4(3)
_diffrn_ambient_temperature 293
_diffrn_radiation_probe x-ray
_diffrn_radiation_type MoK\a
_diffrn_radiation_wavelength 0.71069
_exptl_absorpt_coefficient_mu 7.1
_exptl_crystal_density_diffrn 2.98
_refine_ls_number_reflns 1694
_refine_ls_R_factor_gt 0.075
_refine_ls_wR_factor_gt 0.080
_cod_data_source_file Acta-Chem-Scand-1991-45-6-2.cif
_cod_data_source_block 2
_cod_original_sg_symbol_H-M 'P 21/n'
_cod_database_code 1559442

loop_
_space_group_symop_id
_space_group_symop_operation_xyz
1 x,y,z
2 1/2-x,1/2+y,1/2-z
3 -x,-y,-z
4 1/2+x,1/2-y,1/2+z

loop_
_atom_site_label
_atom_site_type_symbol
_atom_site_thermal_displace_type
_atom_site_fract_x
_atom_site_fract_y
_atom_site_fract_z
_atom_site_occupancy
_atom_site_U_iso_or_equiv
_atom_site_calc_flag
_atom_site_refinement_flags
_atom_site_disorder_assembly
_atom_site_disorder_group
La1 La Uiso -0.06350(10) 0.00090(10) 0.2500(2) 1.000 0.0120(10) . . . .
La2 La Uiso 0.24410(10) 0.24420(10) 0.3145(2) 1.000 0.0140(10) . . . .
Cr1 Cr Uiso -0.4465(4) 0.3539(2) 0.4526(5) 1.000 0.015(2) . . . .
Cr2 Cr Uiso -0.0735(4) 0.1483(2) 0.4583(5) 1.000 0.015(2) . . . .
Cr3 Cr Uiso 0.2780(4) 0.0401(2) 0.3979(5) 1.000 0.019(2) . . . .
Ow1 O Uiso -0.2451(17) -0.4961(11) 0.451(2) 1.000 0.025(10) . . . .
Ow2 O Uiso 0.0575(19) 0.3083(10) 0.163(2) 1.000 0.026(11) . . . .
Ow3 O Uiso -0.233(2) 0.2649(10) 0.1351(18) 1.000 0.035(12) . . . .
Ow4 O Uiso 0.4333(18) 0.1937(11) 0.161(2) 1.000 0.033(12) . . . .
Ow6 O Uiso 0.185(2) 0.3592(11) 0.446(2) 1.000 0.044(14) . . . .
O11 O Uiso 0.1483(19) 0.1700(9) 0.096(2) 1.000 0.024(11) . . . .
O12 O Uiso -0.3698(18) 0.3693(9) 0.285(2) 1.000 0.023(11) . . . .
O13 O Uiso 0.4467(19) 0.2934(9) 0.428(2) 1.000 0.029(12) . . . .
O14 O Uiso 0.0150(18) -0.0690(8) 0.008(2) 1.000 0.017(9) . . . .
O21 O Uiso 0.1739(18) -0.1741(10) 0.408(2) 1.000 0.026(11) . . . .
O22 O Uiso -0.0102(18) 0.0750(8) 0.511(2) 1.000 0.018(9) . . . .
O23 O Uiso 0.0345(17) 0.2077(10) 0.435(2) 1.000 0.028(12) . . . .
O24 O Uiso -0.1478(17) 0.1300(8) 0.2800(18) 1.000 0.014(9) . . . .
O31 O Uiso 0.0854(18) 0.5123(9) 0.163(2) 1.000 0.024(11) . . . .
O32 O Uiso -0.2487(16) -0.0067(9) 0.4200(19) 1.000 0.019(10) . . . .
O33 O Uiso 0.3332(16) 0.5159(10) 0.238(2) 1.000 0.024(11) . . . .
O34 O Uiso 0.2858(18) 0.1271(9) 0.415(2) 1.000 0.026(11) . . . .
Ow5 O Uiso -0.415(2) 0.1173(12) 0.370(2) 1.000 0.044(14) . . . .
Ow7 O Uiso -0.052(3) 0.4249(13) 0.359(3) 1.000 0.060(18) . . . .

loop_
_atom_type_symbol
_atom_type_description
_atom_type_scat_dispersion_real
_atom_type_scat_dispersion_imag
_atom_type_scat_source
Cr Cr 0.3209 0.6236 ' International Tables Vol C Tables 4.2.6.8 and 6.1.1.4'
La La -0.2871 2.4523 ' International Tables Vol C Tables 4.2.6.8 and 6.1.1.4'
O O 0.0106 0.0060 ' International Tables Vol C Tables 4.2.6.8 and 6.1.1.4'

loop_
_geom_angle_atom_site_label_1
_geom_angle_atom_site_label_2
_geom_angle_atom_site_label_3
_geom_angle
_geom_angle_site_symmetry_1
_geom_angle_site_symmetry_2
_geom_angle_site_symmetry_3
_geom_angle_publ_flag
O14 La1 O22 148.5(6) . . . yes
O14 La1 O24 133.0(5) . . . yes
O14 La1 O32 133.7(6) . . . yes
O12 La1 O14 60.0(5) 2_445 . . yes
Ow1 La1 O14 77.3(6) 2_455 . . yes
O14 La1 O33 76.0(6) . . 2_545 yes
O14 La1 O14 63.7(5) . . 3_555 yes
O14 La1 O22 101.1(5) . . 3_556 yes
O22 La1 O24 58.8(5) . . . yes
O22 La1 O32 74.5(6) . . . yes
O12 La1 O22 131.4(5) 2_445 . . yes
Ow1 La1 O22 131.4(6) 2_455 . . yes
O22 La1 O33 72.7(6) . . 2_545 yes
O14 La1 O22 110.5(5) 3_555 . . yes
O22 La1 O22 68.3(5) . . 3_556 yes
O24 La1 O32 74.2(5) . . . yes
O12 La1 O24 144.9(6) 2_445 . . yes
Ow1 La1 O24 77.1(6) 2_455 . . yes
O24 La1 O33 102.7(6) . . 2_545 yes
O14 La1 O24 70.4(5) 3_555 . . yes
O22 La1 O24 124.4(5) 3_556 . . yes
O12 La1 O32 77.6(6) 2_445 . . yes
Ow1 La1 O32 74.6(5) 2_455 . . yes
O32 La1 O33 142.7(5) . . 2_545 yes
O14 La1 O32 133.0(6) 3_555 . . yes
O22 La1 O32 76.5(6) 3_556 . . yes
Ow1 La1 O12 75.5(6) 2_455 . 2_445 yes
O12 La1 O33 112.3(6) 2_445 . 2_545 yes
O12 La1 O14 117.7(5) 2_445 . 3_555 yes
O12 La1 O22 67.0(5) 2_445 . 3_556 yes
Ow1 La1 O33 142.1(5) 2_455 . 2_545 yes
Ow1 La1 O14 68.2(6) 2_455 . 3_555 yes
Ow1 La1 O22 136.5(6) 2_455 . 3_556 yes
O14 La1 O33 76.1(6) 3_555 . 2_545 yes
O22 La1 O33 75.3(6) 3_556 . 2_545 yes
O14 La1 O22 150.1(6) 3_555 . 3_556 yes
Ow2 La2 Ow4 122.3(5) . . . yes
Ow2 La2 Ow6 66.5(6) . . . yes
Ow2 La2 O11 68.7(6) . . . yes
Ow2 La2 O13 129.0(6) . . . yes
Ow2 La2 O23 70.0(6) . . . yes
Ow2 La2 O34 136.5(6) . . . yes
Ow2 La2 O21 68.7(6) . . 2_555 yes
Ow2 La2 Ow3 123.9(6) . . 4_555 yes
Ow4 La2 Ow6 137.2(7) . . . yes
Ow4 La2 O11 75.2(6) . . . yes
Ow4 La2 O13 69.9(6) . . . yes
Ow4 La2 O23 140.9(6) . . . yes
Ow4 La2 O34 71.1(6) . . . yes
Ow4 La2 O21 67.2(6) . . 2_555 yes
Ow3 La2 Ow4 113.6(6) 4_555 . . yes
Ow6 La2 O11 134.7(6) . . . yes
Ow6 La2 O13 74.3(6) . . . yes
Ow6 La2 O23 81.7(6) . . . yes
Ow6 La2 O34 135.1(6) . . . yes
Ow6 La2 O21 81.5(6) . . 2_555 yes
Ow3 La2 Ow6 70.0(6) 4_555 . . yes
O11 La2 O13 144.9(6) . . . yes
O11 La2 O23 76.8(6) . . . yes
O11 La2 O34 77.3(6) . . . yes
O11 La2 O21 89.0(6) . . 2_555 yes
Ow3 La2 O11 134.8(6) 4_555 . . yes
O13 La2 O23 135.0(5) . . . yes
O13 La2 O34 94.4(6) . . . yes
O13 La2 O21 74.6(6) . . 2_555 yes
Ow3 La2 O13 65.9(6) 4_555 . . yes
O23 La2 O34 76.6(6) . . . yes
O21 La2 O23 138.7(6) 2_555 . . yes
Ow3 La2 O23 70.3(6) 4_555 . . yes
O21 La2 O34 138.1(6) 2_555 . . yes
Ow3 La2 O34 65.8(6) 4_555 . . yes
Ow3 La2 O21 136.0(6) 4_555 . 2_555 yes
O12 Cr1 O13 112.3(9) . . 1_455 yes
O12 Cr1 O14 102.8(9) . . 2_455 yes
O11 Cr1 O12 110.7(10) 4_455 . . yes
O13 Cr1 O14 110.7(9) 1_455 . 2_455 yes
O11 Cr1 O13 108.0(9) 4_455 . 1_455 yes
O11 Cr1 O14 112.4(9) 4_455 . 2_455 yes
O22 Cr2 O23 110.9(9) . . . yes
O22 Cr2 O24 103.5(8) . . . yes
O21 Cr2 O22 111.3(9) 3_556 . . yes
O23 Cr2 O24 111.4(8) . . . yes
O21 Cr2 O23 109.4(9) 3_556 . . yes
O21 Cr2 O24 110.3(9) 3_556 . . yes
O31 Cr3 O34 108.1(9) 2_545 . . yes
O33 Cr3 O34 111.5(9) 2_545 . . yes
O32 Cr3 O34 108.8(8) 3_556 . . yes
O31 Cr3 O33 108.9(9) 2_545 . 2_545 yes
O31 Cr3 O32 109.1(9) 2_545 . 3_556 yes
O32 Cr3 O33 110.4(9) 3_556 . 2_545 yes
La2 O11 Cr1 159.2(11) . . 4_554 yes
La1 O12 Cr1 97.5(8) 2_455 . . yes
La2 O13 Cr1 154.2(10) . . 1_655 yes
La1 O14 Cr1 99.9(8) . . 2_445 yes
La1 O14 La1 116.3(6) . . 3_555 yes
La1 O14 Cr1 134.9(9) 3_555 . 2_445 yes
La2 O21 Cr2 154.4(11) 2_545 . 3_556 yes
La1 O22 Cr2 100.2(8) . . . yes
La1 O22 La1 111.7(6) . . 3_556 yes
La1 O22 Cr2 145.5(9) 3_556 . . yes
La2 O23 Cr2 149.0(10) . . . yes
La1 O24 Cr2 97.1(7) . . . yes
La1 O32 Cr3 134.7(9) . . 3_556 yes
La1 O33 Cr3 138.4(9) 2_555 . 2_555 yes
La2 O34 Cr3 152.2(10) . . . yes

loop_
_geom_bond_atom_site_label_1
_geom_bond_atom_site_label_2
_geom_bond_distance
_geom_bond_site_symmetry_1
_geom_bond_site_symmetry_2
_geom_bond_publ_flag
La1 O14 2.548(17) . . yes
La1 O22 2.626(16) . . yes
La1 O24 2.662(16) . . yes
La1 O32 2.428(17) . . yes
La1 O12 2.652(18) . 2_445 yes
La1 Ow1 2.593(17) . 2_455 yes
La1 O33 2.459(17) . 2_545 yes
La1 O14 2.548(16) . 3_555 yes
La1 O22 2.558(16) . 3_556 yes
La2 Ow2 2.629(19) . . yes
La2 Ow4 2.575(19) . . yes
La2 Ow6 2.55(2) . . yes
La2 O11 2.496(17) . . yes
La2 O13 2.514(19) . . yes
La2 O23 2.544(18) . . yes
La2 O34 2.445(17) . . yes
La2 O21 2.572(18) . 2_555 yes
La2 Ow3 2.638(15) . 4_555 yes
Cr1 O12 1.633(18) . . yes
Cr1 O13 1.637(19) . 1_455 yes
Cr1 O14 1.690(17) . 2_455 yes
Cr1 O11 1.602(19) . 4_455 yes
Cr2 O22 1.623(17) . . yes
Cr2 O23 1.634(19) . . yes
Cr2 O24 1.686(16) . . yes
Cr2 O21 1.617(18) . 3_556 yes
Cr3 O34 1.688(18) . . yes
Cr3 O31 1.630(19) . 2_545 yes
Cr3 O33 1.675(17) . 2_545 yes
Cr3 O32 1.658(16) . 3_556 yes

loop_
_geom_torsion_atom_site_label_1
_geom_torsion_atom_site_label_2
_geom_torsion_atom_site_label_3
_geom_torsion_atom_site_label_4
_geom_torsion
_geom_torsion_site_symmetry_1
_geom_torsion_site_symmetry_2
_geom_torsion_site_symmetry_3
_geom_torsion_site_symmetry_4
_geom_torsion_publ_flag
O22 La1 O14 Cr1 121.1(10) . . . 2_445 no
O22 La1 O14 La1 -86.5(11) . . . 3_555 no
O24 La1 O14 Cr1 -139.2(7) . . . 2_445 no
O24 La1 O14 La1 13.3(12) . . . 3_555 no
O32 La1 O14 Cr1 -27.0(12) . . . 2_445 no
O32 La1 O14 La1 125.4(8) . . . 3_555 no
O12 La1 O14 Cr1 -0.2(7) 2_445 . . 2_445 no
O12 La1 O14 La1 152.2(10) 2_445 . . 3_555 no
Ow1 La1 O14 Cr1 -80.7(8) 2_455 . . 2_445 no
Ow1 La1 O14 La1 71.7(8) 2_455 . . 3_555 no
O33 La1 O14 Cr1 126.4(9) 2_545 . . 2_445 no
O33 La1 O14 La1 -81.2(8) 2_545 . . 3_555 no
O14 La1 O14 Cr1 -152.4(10) 3_555 . . 2_445 no
O14 La1 O14 La1 0.0(7) 3_555 . . 3_555 no
O22 La1 O14 Cr1 54.8(9) 3_556 . . 2_445 no
O22 La1 O14 La1 -152.8(7) 3_556 . . 3_555 no
O14 La1 O22 Cr2 118.3(10) . . . . no
O14 La1 O22 La1 -75.3(12) . . . 3_556 no
O24 La1 O22 Cr2 -4.3(7) . . . . no
O24 La1 O22 La1 162.1(10) . . . 3_556 no
O32 La1 O22 Cr2 -85.0(9) . . . . no
O32 La1 O22 La1 81.4(7) . . . 3_556 no
O12 La1 O22 Cr2 -142.2(7) 2_445 . . . no
O12 La1 O22 La1 24.2(11) 2_445 . . 3_556 no
Ow1 La1 O22 Cr2 -32.8(12) 2_455 . . . no
Ow1 La1 O22 La1 133.6(7) 2_455 . . 3_556 no
O33 La1 O22 Cr2 113.0(9) 2_545 . . . no
O33 La1 O22 La1 -80.6(8) 2_545 . . 3_556 no
O14 La1 O22 Cr2 45.6(10) 3_555 . . . no
O14 La1 O22 La1 -148.0(7) 3_555 . . 3_556 no
O22 La1 O22 Cr2 -166.4(10) 3_556 . . . no
O22 La1 O22 La1 0.0(6) 3_556 . . 3_556 no
O14 La1 O24 Cr2 -138.9(7) . . . . no
O22 La1 O24 Cr2 4.1(6) . . . . no
O32 La1 O24 Cr2 85.2(7) . . . . no
O12 La1 O24 Cr2 123.1(9) 2_445 . . . no
Ow1 La1 O24 Cr2 162.6(8) 2_455 . . . no
O33 La1 O24 Cr2 -56.3(8) 2_545 . . . no
O14 La1 O24 Cr2 -126.3(9) 3_555 . . . no
O22 La1 O24 Cr2 24.4(10) 3_556 . . . no
O14 La1 O32 Cr3 98.5(13) . . . 3_556 no
O22 La1 O32 Cr3 -64.9(12) . . . 3_556 no
O24 La1 O32 Cr3 -126.3(13) . . . 3_556 no
O12 La1 O32 Cr3 74.9(13) 2_445 . . 3_556 no
Ow1 La1 O32 Cr3 153.1(14) 2_455 . . 3_556 no
O33 La1 O32 Cr3 -35.8(19) 2_545 . . 3_556 no
O14 La1 O32 Cr3 -168.6(10) 3_555 . . 3_556 no
O22 La1 O32 Cr3 5.9(12) 3_556 . . 3_556 no
O14 La1 O12 Cr1 0.2(7) . . 2_445 2_445 no
O22 La1 O12 Cr1 -143.3(7) . . 2_445 2_445 no
O24 La1 O12 Cr1 123.5(9) . . 2_445 2_445 no
O32 La1 O12 Cr1 160.7(9) . . 2_445 2_445 no
O14 La1 O33 Cr3 -161.4(16) . . 2_545 . no
O22 La1 O33 Cr3 15.7(14) . . 2_545 . no
O24 La1 O33 Cr3 66.9(16) . . 2_545 . no
O32 La1 O33 Cr3 -14(2) . . 2_545 . no
O12 La1 O33 Cr3 -112.7(15) 2_445 . 2_545 . no
Ow1 La1 O33 Cr3 152.3(13) 2_455 . 2_545 . no
O14 La1 O33 Cr3 132.8(16) 3_555 . 2_545 . no
O22 La1 O33 Cr3 -55.7(15) 3_556 . 2_545 . no
O14 La1 O14 La1 0.0(7) . . 3_555 3_555 no
O14 La1 O14 Cr1 -139.9(16) . . 3_555 4_554 no
O22 La1 O14 La1 146.2(7) . . 3_555 3_555 no
O22 La1 O14 Cr1 6.3(15) . . 3_555 4_554 no
O24 La1 O14 La1 -169.8(9) . . 3_555 3_555 no
O24 La1 O14 Cr1 50.4(13) . . 3_555 4_554 no
O32 La1 O14 La1 -126.3(8) . . 3_555 3_555 no
O32 La1 O14 Cr1 93.9(15) . . 3_555 4_554 no
O14 La1 O22 La1 149.0(7) . . 3_556 3_556 no
O14 La1 O22 Cr2 -6.9(19) . . 3_556 3_556 no
O22 La1 O22 La1 0.0(6) . . 3_556 3_556 no
O22 La1 O22 Cr2 -156(2) . . 3_556 3_556 no
O24 La1 O22 La1 -18.6(10) . . 3_556 3_556 no
O24 La1 O22 Cr2 -174.5(16) . . 3_556 3_556 no
O32 La1 O22 La1 -78.4(7) . . 3_556 3_556 no
O32 La1 O22 Cr2 125.7(19) . . 3_556 3_556 no
Ow2 La2 O11 Cr1 -4(3) . . . 4_554 no
Ow4 La2 O11 Cr1 -138(3) . . . 4_554 no
Ow6 La2 O11 Cr1 5(3) . . . 4_554 no
O13 La2 O11 Cr1 -133(3) . . . 4_554 no
O23 La2 O11 Cr1 69(3) . . . 4_554 no
O34 La2 O11 Cr1 148(3) . . . 4_554 no
O21 La2 O11 Cr1 -72(3) 2_555 . . 4_554 no
Ow3 La2 O11 Cr1 113(3) 4_555 . . 4_554 no
Ow2 La2 O13 Cr1 -12(3) . . . 1_655 no
Ow4 La2 O13 Cr1 104(2) . . . 1_655 no
Ow6 La2 O13 Cr1 -52(2) . . . 1_655 no
O11 La2 O13 Cr1 98(2) . . . 1_655 no
O23 La2 O13 Cr1 -113(2) . . . 1_655 no
O34 La2 O13 Cr1 172(2) . . . 1_655 no
O21 La2 O13 Cr1 33(2) 2_555 . . 1_655 no
Ow3 La2 O13 Cr1 -127(2) 4_555 . . 1_655 no
Ow2 La2 O23 Cr2 108.7(19) . . . . no
Ow4 La2 O23 Cr2 -8(2) . . . . no
Ow6 La2 O23 Cr2 176.6(19) . . . . no
O11 La2 O23 Cr2 36.8(18) . . . . no
O13 La2 O23 Cr2 -125.6(17) . . . . no
O34 La2 O23 Cr2 -43.0(18) . . . . no
O21 La2 O23 Cr2 109.7(19) 2_555 . . . no
Ow3 La2 O23 Cr2 -111.8(19) 4_555 . . . no
Ow2 La2 O34 Cr3 40(3) . . . . no
Ow4 La2 O34 Cr3 -78(2) . . . . no
Ow6 La2 O34 Cr3 143.2(19) . . . . no
O11 La2 O34 Cr3 1(2) . . . . no
O13 La2 O34 Cr3 -145(2) . . . . no
O23 La2 O34 Cr3 80(2) . . . . no
O21 La2 O34 Cr3 -73(2) 2_555 . . . no
Ow3 La2 O34 Cr3 154(2) 4_555 . . . no
Ow2 La2 O21 Cr2 -154(2) . . 2_555 4_554 no
Ow4 La2 O21 Cr2 -12(2) . . 2_555 4_554 no
Ow6 La2 O21 Cr2 138(2) . . 2_555 4_554 no
O11 La2 O21 Cr2 -86(2) . . 2_555 4_554 no
O13 La2 O21 Cr2 62(2) . . 2_555 4_554 no
O23 La2 O21 Cr2 -155(2) . . 2_555 4_554 no
O34 La2 O21 Cr2 -17(3) . . 2_555 4_554 no
O13 Cr1 O12 La1 118.6(8) 1_455 . . 2_455 no
O14 Cr1 O12 La1 -0.5(9) 2_455 . . 2_455 no
O11 Cr1 O12 La1 -120.6(8) 4_455 . . 2_455 no
O12 Cr1 O13 La2 -68(2) . . 1_455 1_455 no
O12 Cr1 O14 La1 0.5(10) . . 2_455 2_455 no
O12 Cr1 O14 La1 -143.6(13) . . 2_455 4_455 no
O12 Cr1 O11 La2 -122(3) . . 4_455 4_455 no
O23 Cr2 O22 La1 -113.5(8) . . . . no
O23 Cr2 O22 La1 89.1(18) . . . 3_556 no
O24 Cr2 O22 La1 6.0(9) . . . . no
O24 Cr2 O22 La1 -151.3(17) . . . 3_556 no
O21 Cr2 O22 La1 124.5(8) 3_556 . . . no
O21 Cr2 O22 La1 -33(2) 3_556 . . 3_556 no
O22 Cr2 O23 La2 48(2) . . . . no
O24 Cr2 O23 La2 -67(2) . . . . no
O21 Cr2 O23 La2 171.3(17) 3_556 . . . no
O22 Cr2 O24 La1 -5.9(9) . . . . no
O23 Cr2 O24 La1 113.3(8) . . . . no
O21 Cr2 O24 La1 -125.0(8) 3_556 . . . no
O22 Cr2 O21 La2 114(2) . . 3_556 4_455 no
O23 Cr2 O21 La2 -9(3) . . 3_556 4_455 no
O24 Cr2 O21 La2 -132(2) . . 3_556 4_455 no
O31 Cr3 O34 La2 101(2) 2_545 . . . no
O33 Cr3 O34 La2 -19(2) 2_545 . . . no
O32 Cr3 O34 La2 -141(2) 3_556 . . . no
O34 Cr3 O33 La1 -80.2(16) . . 2_545 . no
O31 Cr3 O33 La1 160.6(14) 2_545 . 2_545 . no
O32 Cr3 O33 La1 40.9(18) 3_556 . 2_545 . no
O34 Cr3 O32 La1 74.9(14) . . 3_556 3_556 no
